data_1562190
loop_
_publ_author_name
'Moetakef, Pouya'
'Larson, Amber M.'
'Hodges, Brenna C.'
'Zavalij, Peter'
'Gaskell, Karen J.'
'Piccoli, Philip M.'
'Rodriguez, Efrain E.'

_publ_section_title
;
 Synthesis and crystal chemistry of microporous titanates K (Ti,M)8O16
 where M=Sc--Ni
;
_journal_name_full 'Journal of Solid State Chemistry'
_journal_page_first 45
_journal_page_last 53
_journal_paper_doi 10.1016/j.jssc.2014.08.012
_journal_volume 220
_journal_year 2014
_chemical_formula_moiety 'K1.60, Ti6.40 V1.60 O16'
_chemical_formula_sum 'K1.6 O16 Ti6.4 V1.6'
_chemical_formula_weight 706.62
_chemical_name_common 'Potassium titanium vanadium oxide'
_chemical_name_systematic
;
Potassium titanium vanadium oxide
;
_space_group_crystal_system tetragonal
_space_group_IT_number 87
_space_group_name_Hall '-I 4'
_space_group_name_H-M_alt 'I 4/m'
_symmetry_cell_setting tetragonal
_symmetry_space_group_name_H-M 'I 4/m'
_atom_sites_solution_hydrogens .
_atom_sites_solution_primary direct
_atom_sites_solution_secondary difmap
_cell_angle_alpha 90
_cell_angle_beta 90
_cell_angle_gamma 90
_cell_formula_units_Z 1
_cell_length_a 10.1539(8)
_cell_length_b 10.1539(8)
_cell_length_c 2.9684(2)
_cell_measurement_reflns_used 2081
_cell_measurement_temperature 149(2)
_cell_measurement_theta_max 32.1
_cell_measurement_theta_min 2.8
_cell_volume 306.05(4)
_computing_cell_refinement Apex2
_computing_data_collection 'Apex2 (Bruker, 2010)'
_computing_data_reduction 'Apex2, Saint'
_computing_molecular_graphics 'XSHEL (Bruker, 2004)'
_computing_publication_material 'Apex2, SHELXL-2014, Platon (Spek, 1990)'
_computing_structure_refinement 'ShelXL-2014 (Sheldrick, 2014)'
_computing_structure_solution 'ShelXS-97 (Sheldrick, 2008)'
_diffrn_ambient_temperature 149(2)
_diffrn_detector 'CCD area detector'
_diffrn_detector_area_resol_mean 8.333
_diffrn_measured_fraction_theta_full 1.000
_diffrn_measured_fraction_theta_max 1.000
_diffrn_measurement_device_type 'Bruker Smart Apex II CCD'
_diffrn_measurement_method '\f and \w scans'
_diffrn_measurement_specimen_support 'MiTeGen loop'
_diffrn_orient_matrix_type standard
_diffrn_orient_matrix_UB_11 -0.0150257
_diffrn_orient_matrix_UB_12 0.0919567
_diffrn_orient_matrix_UB_13 0.1091547
_diffrn_orient_matrix_UB_21 0.0833179
_diffrn_orient_matrix_UB_22 0.0288597
_diffrn_orient_matrix_UB_23 -0.1500823
_diffrn_orient_matrix_UB_31 -0.0502978
_diffrn_orient_matrix_UB_32 0.0203046
_diffrn_orient_matrix_UB_33 -0.2811534
_diffrn_radiation_monochromator graphite
_diffrn_radiation_type MoK\a
_diffrn_radiation_wavelength 0.71073
_diffrn_reflns_av_R_equivalents 0.0155
_diffrn_reflns_av_unetI/netI 0.0079
_diffrn_reflns_Laue_measured_fraction_full 1.000
_diffrn_reflns_Laue_measured_fraction_max 1.000
_diffrn_reflns_limit_h_max 14
_diffrn_reflns_limit_h_min -14
_diffrn_reflns_limit_k_max 14
_diffrn_reflns_limit_k_min -14
_diffrn_reflns_limit_l_max 4
_diffrn_reflns_limit_l_min -4
_diffrn_reflns_number 2772
_diffrn_reflns_point_group_measured_fraction_full 1.000
_diffrn_reflns_point_group_measured_fraction_max 1.000
_diffrn_reflns_theta_full 30.000
_diffrn_reflns_theta_max 31.454
_diffrn_reflns_theta_min 2.837
_diffrn_source 'sealed tube'
_exptl_absorpt_coefficient_mu 5.759
_exptl_absorpt_correction_T_max 0.772
_exptl_absorpt_correction_T_min 0.587
_exptl_absorpt_correction_type multi-scan
_exptl_absorpt_process_details 'SADABS (Sheldrick, 2008)'
_exptl_crystal_colour black
_exptl_crystal_density_diffrn 3.834
_exptl_crystal_density_method 'not measured'
_exptl_crystal_description needle
_exptl_crystal_F_000 336
_exptl_crystal_size_max 0.17
_exptl_crystal_size_mid 0.055
_exptl_crystal_size_min 0.045
_refine_diff_density_max 0.408
_refine_diff_density_min -0.308
_refine_diff_density_rms 0.087
_refine_ls_extinction_coef .
_refine_ls_extinction_method none
_refine_ls_goodness_of_fit_ref 1.000
_refine_ls_hydrogen_treatment undef
_refine_ls_matrix_type full
_refine_ls_number_parameters 28
_refine_ls_number_reflns 302
_refine_ls_number_restraints 19
_refine_ls_restrained_S_all 0.995
_refine_ls_R_factor_all 0.0140
_refine_ls_R_factor_gt 0.0136
_refine_ls_shift/su_max 0.000
_refine_ls_shift/su_mean 0.000
_refine_ls_structure_factor_coef Fsqd
_refine_ls_weighting_details 'w=1/[\s^2^(Fo^2^)+(0.0100P)^2^+1.4400P] where P=(Fo^2^+2Fc^2^)/3'
_refine_ls_weighting_scheme calc
_refine_ls_wR_factor_gt 0.0358
_refine_ls_wR_factor_ref 0.0360
_reflns_Friedel_coverage 0.000
_reflns_Friedel_fraction_full .
_reflns_Friedel_fraction_max .
_reflns_number_gt 294
_reflns_number_total 302
_reflns_threshold_expression 'I > 2\s(I)'
_cod_data_source_file JSSC-2014-220-45-2.cif
_cod_data_source_block 2556
_cod_depositor_comments
;
The following automatic conversions were performed:

data item '_symmetry_cell_setting' value 'Tetragonal' was changed to
'tetragonal' in accordance with the built-in table derived from the
CIF Core dictionary named 'cif_core.dic' version 2.4.5 last updated
on 2014-11-21.

Automatic conversion script
Id: cif_fix_values 8369 2020-08-20 11:38:08Z andrius 
;
_cod_original_cell_volume 306.05(5)
_cod_original_sg_symbol_H-M I4/m
_cod_original_formula_sum 'K1.60 O16 Ti6.40 V1.60'
_cod_database_code 1562190
_shelx_space_group_comment
;
The symmetry employed for this shelxl refinement is uniquely defined
by the following loop, which should always be used as a source of
symmetry information in preference to the above space-group names.
They are only intended as comments.
;
_shelx_estimated_absorpt_t_min 0.441
_shelx_estimated_absorpt_t_max 0.782
_shelxl_version_number 2014-3

loop_
_space_group_symop_operation_xyz
'x, y, z'
'-x, -y, z'
'-y, x, z'
'y, -x, z'
'x+1/2, y+1/2, z+1/2'
'-x+1/2, -y+1/2, z+1/2'
'-y+1/2, x+1/2, z+1/2'
'y+1/2, -x+1/2, z+1/2'
'-x, -y, -z'
'x, y, -z'
'y, -x, -z'
'-y, x, -z'
'-x+1/2, -y+1/2, -z+1/2'
'x+1/2, y+1/2, -z+1/2'
'y+1/2, -x+1/2, -z+1/2'
'-y+1/2, x+1/2, -z+1/2'

loop_
_atom_site_label
_atom_site_type_symbol
_atom_site_fract_x
_atom_site_fract_y
_atom_site_fract_z
_atom_site_U_iso_or_equiv
_atom_site_adp_type
_atom_site_occupancy
_atom_site_site_symmetry_order
_atom_site_calc_flag
_atom_site_refinement_flags_posn
_atom_site_refinement_flags_adp
_atom_site_refinement_flags_occupancy
_atom_site_disorder_assembly
_atom_site_disorder_group
K1 K 0.5000 0.5000 0.226(3) 0.0232(16) Uani 0.215(8) 4 d S TU P . .
K2 K 0.5000 0.5000 0.0000 0.0281(17) Uani 0.361(14) 8 d S TU P . .
K3 K 0.5000 0.5000 0.5000 0.0281(17) Uani 0.010(5) 8 d S T P . .
Ti1 Ti 0.16690(3) 0.35005(3) 0.0000 0.00557(10) Uani 0.7999(16) 2 d S T P . .
V1 V 0.16690(3) 0.35005(3) 0.0000 0.00557(10) Uani 0.2001(16) 2 d S T P . .
O1 O 0.16630(13) 0.53969(12) 0.0000 0.0064(2) Uani 1 2 d S T P . .
O2 O 0.29597(12) 0.34433(12) 0.5000 0.0057(2) Uani 1 2 d S T P . .

loop_
_atom_site_aniso_label
_atom_site_aniso_U_11
_atom_site_aniso_U_22
_atom_site_aniso_U_33
_atom_site_aniso_U_23
_atom_site_aniso_U_13
_atom_site_aniso_U_12
K1 0.0101(11) 0.0101(11) 0.050(4) 0.000 0.000 0.000
K2 0.0181(12) 0.0181(12) 0.048(5) 0.000 0.000 0.000
K3 0.0181(12) 0.0181(12) 0.048(5) 0.000 0.000 0.000
Ti1 0.00610(14) 0.00564(14) 0.00497(15) 0.000 0.000 0.00090(9)
V1 0.00610(14) 0.00564(14) 0.00497(15) 0.000 0.000 0.00090(9)
O1 0.0082(5) 0.0050(5) 0.0060(5) 0.000 0.000 0.0002(4)
O2 0.0062(5) 0.0052(5) 0.0057(5) 0.000 0.000 0.0004(4)

loop_
_atom_type_symbol
_atom_type_description
_atom_type_scat_dispersion_real
_atom_type_scat_dispersion_imag
_atom_type_scat_source
O O 0.0106 0.0060 'International Tables Vol C Tables 4.2.6.8 and 6.1.1.4'
K K 0.2009 0.2494 'International Tables Vol C Tables 4.2.6.8 and 6.1.1.4'
Ti Ti 0.2776 0.4457 'International Tables Vol C Tables 4.2.6.8 and 6.1.1.4'
V V 0.3005 0.5294 'International Tables Vol C Tables 4.2.6.8 and 6.1.1.4'

loop_
_geom_angle_atom_site_label_1
_geom_angle_atom_site_label_2
_geom_angle_atom_site_label_3
_geom_angle
_geom_angle_site_symmetry_1
_geom_angle_site_symmetry_3
K2 K1 K3 180.0 . .
K2 K1 K1 0.000(3) . 9_665
K3 K1 K1 180.0 . 9_665
K2 K1 K1 180.0 . 9_666
K3 K1 K1 0.000(3) . 9_666
K1 K1 K1 180.0 9_665 9_666
K2 K1 K3 0.0 . 1_554
K3 K1 K3 180.0 . 1_554
K1 K1 K3 0.000(3) 9_665 1_554
K1 K1 K3 180.0 9_666 1_554
K2 K1 K2 180.0 . 1_556
K3 K1 K2 0.0 . 1_556
K1 K1 K2 180.0 9_665 1_556
K1 K1 K2 0.000(3) 9_666 1_556
K3 K1 K2 180.0 1_554 1_556
K2 K1 O2 107.3(2) . 9_666
K3 K1 O2 72.7(2) . 9_666
K1 K1 O2 107.3(2) 9_665 9_666
K1 K1 O2 72.7(2) 9_666 9_666
K3 K1 O2 107.3(2) 1_554 9_666
K2 K1 O2 72.7(2) 1_556 9_666
K2 K1 O2 107.3(2) . .
K3 K1 O2 72.7(2) . .
K1 K1 O2 107.3(2) 9_665 .
K1 K1 O2 72.7(2) 9_666 .
K3 K1 O2 107.3(2) 1_554 .
K2 K1 O2 72.7(2) 1_556 .
O2 K1 O2 145.3(4) 9_666 .
K2 K1 O2 107.3(2) . 11_566
K3 K1 O2 72.7(2) . 11_566
K1 K1 O2 107.3(2) 9_665 11_566
K1 K1 O2 72.7(2) 9_666 11_566
K3 K1 O2 107.3(2) 1_554 11_566
K2 K1 O2 72.7(2) 1_556 11_566
O2 K1 O2 84.90(12) 9_666 11_566
O2 K1 O2 84.90(12) . 11_566
K2 K1 O2 107.3(2) . 3_655
K3 K1 O2 72.7(2) . 3_655
K1 K1 O2 107.3(2) 9_665 3_655
K1 K1 O2 72.7(2) 9_666 3_655
K3 K1 O2 107.3(2) 1_554 3_655
K2 K1 O2 72.7(2) 1_556 3_655
O2 K1 O2 84.90(12) 9_666 3_655
O2 K1 O2 84.90(12) . 3_655
O2 K1 O2 145.3(4) 11_566 3_655
K2 K1 K1 180.0 . 1_556
K3 K1 K1 0.000(3) . 1_556
K1 K1 K1 180.0 9_665 1_556
K1 K1 K1 0.000(3) 9_666 1_556
K3 K1 K1 180.0 1_554 1_556
K2 K1 K1 0.0 1_556 1_556
O2 K1 K1 72.7(2) 9_666 1_556
O2 K1 K1 72.7(2) . 1_556
O2 K1 K1 72.7(2) 11_566 1_556
O2 K1 K1 72.7(2) 3_655 1_556
K2 K1 K1 0.000(4) . 1_554
K3 K1 K1 180.0 . 1_554
K1 K1 K1 0.000(1) 9_665 1_554
K1 K1 K1 180.0 9_666 1_554
K3 K1 K1 0.000(1) 1_554 1_554
K2 K1 K1 180.0 1_556 1_554
O2 K1 K1 107.3(2) 9_666 1_554
O2 K1 K1 107.3(2) . 1_554
O2 K1 K1 107.3(2) 11_566 1_554
O2 K1 K1 107.3(2) 3_655 1_554
K1 K1 K1 180.0 1_556 1_554
K1 K2 K1 180.0 9_665 .
K1 K2 K3 0.000(4) 9_665 1_554
K1 K2 K3 180.0 . 1_554
K1 K2 K3 180.0 9_665 .
K1 K2 K3 0.000(6) . .
K3 K2 K3 180.0 1_554 .
K1 K2 K1 180.000(12) 9_665 9_666
K1 K2 K1 0.000(3) . 9_666
K3 K2 K1 180.0 1_554 9_666
K3 K2 K1 0.000(1) . 9_666
K1 K2 K1 0.000(1) 9_665 1_554
K1 K2 K1 180.000(12) . 1_554
K3 K2 K1 0.000(1) 1_554 1_554
K3 K2 K1 180.0 . 1_554
K1 K2 K1 180.0 9_666 1_554
K1 K2 K2 180.0 9_665 1_556
K1 K2 K2 0.000(6) . 1_556
K3 K2 K2 180.0 1_554 1_556
K3 K2 K2 0.0 . 1_556
K1 K2 K2 0.000(3) 9_666 1_556
K1 K2 K2 180.0 1_554 1_556
K1 K2 K2 0.000(4) 9_665 1_554
K1 K2 K2 180.0 . 1_554
K3 K2 K2 0.0 1_554 1_554
K3 K2 K2 180.0 . 1_554
K1 K2 K2 180.0 9_666 1_554
K1 K2 K2 0.000(1) 1_554 1_554
K2 K2 K2 180.0 1_556 1_554
K1 K2 O2 119.664(13) 9_665 9_666
K1 K2 O2 60.336(13) . 9_666
K3 K2 O2 119.664(12) 1_554 9_666
K3 K2 O2 60.336(12) . 9_666
K1 K2 O2 60.336(12) 9_666 9_666
K1 K2 O2 119.664(13) 1_554 9_666
K2 K2 O2 60.336(12) 1_556 9_666
K2 K2 O2 119.664(12) 1_554 9_666
K1 K2 O2 60.336(13) 9_665 1_554
K1 K2 O2 119.664(13) . 1_554
K3 K2 O2 60.336(12) 1_554 1_554
K3 K2 O2 119.664(12) . 1_554
K1 K2 O2 119.664(12) 9_666 1_554
K1 K2 O2 60.336(12) 1_554 1_554
K2 K2 O2 119.664(12) 1_556 1_554
K2 K2 O2 60.336(12) 1_554 1_554
O2 K2 O2 180.0 9_666 1_554
K1 K2 O2 119.664(13) 9_665 11_566
K1 K2 O2 60.336(13) . 11_566
K3 K2 O2 119.664(12) 1_554 11_566
K3 K2 O2 60.336(12) . 11_566
K1 K2 O2 60.336(12) 9_666 11_566
K1 K2 O2 119.664(12) 1_554 11_566
K2 K2 O2 60.336(12) 1_556 11_566
K2 K2 O2 119.664(12) 1_554 11_566
O2 K2 O2 75.822(11) 9_666 11_566
O2 K2 O2 104.178(11) 1_554 11_566
K1 K2 O2 60.336(13) 9_665 3_654
K1 K2 O2 119.664(13) . 3_654
K3 K2 O2 60.336(12) 1_554 3_654
K3 K2 O2 119.664(12) . 3_654
K1 K2 O2 119.664(12) 9_666 3_654
K1 K2 O2 60.336(12) 1_554 3_654
K2 K2 O2 119.664(12) 1_556 3_654
K2 K2 O2 60.336(12) 1_554 3_654
O2 K2 O2 104.178(11) 9_666 3_654
O2 K2 O2 75.822(11) 1_554 3_654
O2 K2 O2 180.0 11_566 3_654
K1 K3 K1 180.0 . 9_666
K1 K3 K2 180.0 . 1_556
K1 K3 K2 0.000(7) 9_666 1_556
K1 K3 K2 0.000(4) . .
K1 K3 K2 180.0 9_666 .
K2 K3 K2 180.0 1_556 .
K1 K3 K1 0.000(1) . 9_665
K1 K3 K1 180.000(14) 9_666 9_665
K2 K3 K1 180.0 1_556 9_665
K2 K3 K1 0.000(1) . 9_665
K1 K3 K1 180.000(12) . 1_556
K1 K3 K1 0.000(3) 9_666 1_556
K2 K3 K1 0.000(1) 1_556 1_556
K2 K3 K1 180.0 . 1_556
K1 K3 K1 180.0 9_665 1_556
K1 K3 O2 90.000(5) . 9_666
K1 K3 O2 90.000(5) 9_666 9_666
K2 K3 O2 90.0 1_556 9_666
K2 K3 O2 90.0 . 9_666
K1 K3 O2 90.000(2) 9_665 9_666
K1 K3 O2 90.000(2) 1_556 9_666
K1 K3 O2 90.000(6) . .
K1 K3 O2 90.000(5) 9_666 .
K2 K3 O2 90.0 1_556 .
K2 K3 O2 90.0 . .
K1 K3 O2 90.000(2) 9_665 .
K1 K3 O2 90.000(2) 1_556 .
O2 K3 O2 180.0 9_666 .
K1 K3 O2 90.000(3) . 11_566
K1 K3 O2 90.000(3) 9_666 11_566
K2 K3 O2 90.0 1_556 11_566
K2 K3 O2 90.0 . 11_566
K1 K3 O2 90.000(1) 9_665 11_566
K1 K3 O2 90.000(1) 1_556 11_566
O2 K3 O2 90.0 9_666 11_566
O2 K3 O2 90.0 . 11_566
K1 K3 O2 90.000(3) . 3_655
K1 K3 O2 90.000(3) 9_666 3_655
K2 K3 O2 90.0 1_556 3_655
K2 K3 O2 90.0 . 3_655
K1 K3 O2 90.000(1) 9_665 3_655
K1 K3 O2 90.000(1) 1_556 3_655
O2 K3 O2 90.0 9_666 3_655
O2 K3 O2 90.0 . 3_655
O2 K3 O2 180.0 11_566 3_655
K1 K3 K3 180.0 . 1_556
K1 K3 K3 0.000(7) 9_666 1_556
K2 K3 K3 0.0 1_556 1_556
K2 K3 K3 180.0 . 1_556
K1 K3 K3 180.0 9_665 1_556
K1 K3 K3 0.000(3) 1_556 1_556
O2 K3 K3 90.0 9_666 1_556
O2 K3 K3 90.0 . 1_556
O2 K3 K3 90.0 11_566 1_556
O2 K3 K3 90.0 3_655 1_556
K1 K3 K3 0.000(4) . 1_554
K1 K3 K3 180.0 9_666 1_554
K2 K3 K3 180.0 1_556 1_554
K2 K3 K3 0.0 . 1_554
K1 K3 K3 0.000(2) 9_665 1_554
K1 K3 K3 180.0 1_556 1_554
O2 K3 K3 90.0 9_666 1_554
O2 K3 K3 90.0 . 1_554
O2 K3 K3 90.0 11_566 1_554
O2 K3 K3 90.0 3_655 1_554
K3 K3 K3 180.0 1_556 1_554
O1 Ti1 O1 94.70(6) . 15_454
O1 Ti1 O1 94.70(6) . 15_455
O1 Ti1 O1 97.47(6) 15_454 15_455
O1 Ti1 O2 91.80(5) . .
O1 Ti1 O2 173.48(5) 15_454 .
O1 Ti1 O2 82.36(4) 15_455 .
O1 Ti1 O2 91.80(5) . 1_554
O1 Ti1 O2 82.36(4) 15_454 1_554
O1 Ti1 O2 173.48(5) 15_455 1_554
O2 Ti1 O2 97.06(6) . 1_554
O1 Ti1 O2 169.37(6) . 13
O1 Ti1 O2 92.30(5) 15_454 13
O1 Ti1 O2 92.30(5) 15_455 13
O2 Ti1 O2 81.20(5) . 13
O2 Ti1 O2 81.20(5) 1_554 13
O1 Ti1 V1 90.0 . 1_556
O1 Ti1 V1 138.73(3) 15_454 1_556
O1 Ti1 V1 41.27(3) 15_455 1_556
O2 Ti1 V1 41.47(3) . 1_556
O2 Ti1 V1 138.53(3) 1_554 1_556
O2 Ti1 V1 90.0 13 1_556
O1 Ti1 V1 90.0 . 1_554
O1 Ti1 V1 41.27(3) 15_454 1_554
O1 Ti1 V1 138.73(3) 15_455 1_554
O2 Ti1 V1 138.53(3) . 1_554
O2 Ti1 V1 41.47(3) 1_554 1_554
O2 Ti1 V1 90.0 13 1_554
V1 Ti1 V1 180.0 1_556 1_554
O1 Ti1 Ti1 90.0 . 1_556
O1 Ti1 Ti1 138.73(3) 15_454 1_556
O1 Ti1 Ti1 41.27(3) 15_455 1_556
O2 Ti1 Ti1 41.47(3) . 1_556
O2 Ti1 Ti1 138.53(3) 1_554 1_556
O2 Ti1 Ti1 90.0 13 1_556
V1 Ti1 Ti1 0.000(17) 1_556 1_556
V1 Ti1 Ti1 180.0 1_554 1_556
O1 Ti1 Ti1 90.0 . 1_554
O1 Ti1 Ti1 41.27(3) 15_454 1_554
O1 Ti1 Ti1 138.73(3) 15_455 1_554
O2 Ti1 Ti1 138.53(3) . 1_554
O2 Ti1 Ti1 41.47(3) 1_554 1_554
O2 Ti1 Ti1 90.0 13 1_554
V1 Ti1 Ti1 180.0 1_556 1_554
V1 Ti1 Ti1 0.000(12) 1_554 1_554
Ti1 Ti1 Ti1 180.0 1_556 1_554
O1 Ti1 V1 132.25(3) . 13_554
O1 Ti1 V1 86.55(3) 15_454 13_554
O1 Ti1 V1 132.55(4) 15_455 13_554
O2 Ti1 V1 88.79(3) . 13_554
O2 Ti1 V1 40.95(4) 1_554 13_554
O2 Ti1 V1 40.25(3) 13 13_554
V1 Ti1 V1 119.333(6) 1_556 13_554
V1 Ti1 V1 60.667(6) 1_554 13_554
Ti1 Ti1 V1 119.333(6) 1_556 13_554
Ti1 Ti1 V1 60.667(6) 1_554 13_554
O1 Ti1 Ti1 132.25(3) . 13_554
O1 Ti1 Ti1 86.55(3) 15_454 13_554
O1 Ti1 Ti1 132.55(4) 15_455 13_554
O2 Ti1 Ti1 88.79(3) . 13_554
O2 Ti1 Ti1 40.95(4) 1_554 13_554
O2 Ti1 Ti1 40.25(3) 13 13_554
V1 Ti1 Ti1 119.333(6) 1_556 13_554
V1 Ti1 Ti1 60.667(6) 1_554 13_554
Ti1 Ti1 Ti1 119.333(6) 1_556 13_554
Ti1 Ti1 Ti1 60.667(6) 1_554 13_554
V1 Ti1 Ti1 0.000(9) 13_554 13_554
Ti1 O1 V1 130.88(3) . 7
Ti1 O1 Ti1 130.88(3) . 7
V1 O1 Ti1 0.000(18) 7 7
Ti1 O1 V1 130.88(3) . 7_554
V1 O1 V1 97.47(6) 7 7_554
Ti1 O1 V1 97.47(6) 7 7_554
Ti1 O1 Ti1 130.88(3) . 7_554
V1 O1 Ti1 97.47(6) 7 7_554
Ti1 O1 Ti1 97.47(6) 7 7_554
V1 O1 Ti1 0.00(2) 7_554 7_554
Ti1 O1 K2 83.03(4) . .
V1 O1 K2 99.25(4) 7 .
Ti1 O1 K2 99.25(4) 7 .
V1 O1 K2 99.25(4) 7_554 .
Ti1 O1 K2 99.25(4) 7_554 .
Ti1 O2 V1 97.06(6) . 1_556
Ti1 O2 Ti1 97.06(6) . 1_556
V1 O2 Ti1 0.00(2) 1_556 1_556
Ti1 O2 V1 98.80(5) . 13
V1 O2 V1 98.80(5) 1_556 13
Ti1 O2 V1 98.80(5) 1_556 13
Ti1 O2 Ti1 98.80(5) . 13
V1 O2 Ti1 98.80(5) 1_556 13
Ti1 O2 Ti1 98.80(5) 1_556 13
V1 O2 Ti1 0.000(3) 13 13
Ti1 O2 K3 120.54(4) . .
V1 O2 K3 120.54(4) 1_556 .
Ti1 O2 K3 120.54(4) 1_556 .
V1 O2 K3 116.53(6) 13 .
Ti1 O2 K3 116.53(6) 13 .
Ti1 O2 K1 135.11(17) . 9_666
V1 O2 K1 105.17(18) 1_556 9_666
Ti1 O2 K1 105.17(18) 1_556 9_666
V1 O2 K1 115.23(6) 13 9_666
Ti1 O2 K1 115.23(6) 13 9_666
K3 O2 K1 17.3(2) . 9_666
Ti1 O2 K1 105.17(19) . .
V1 O2 K1 135.11(17) 1_556 .
Ti1 O2 K1 135.11(17) 1_556 .
V1 O2 K1 115.23(6) 13 .
Ti1 O2 K1 115.23(6) 13 .
K3 O2 K1 17.3(2) . .
K1 O2 K1 34.7(4) 9_666 .
Ti1 O2 K2 144.33(5) . 1_556
V1 O2 K2 94.06(2) 1_556 1_556
Ti1 O2 K2 94.06(2) 1_556 1_556
V1 O2 K2 112.84(4) 13 1_556
Ti1 O2 K2 112.84(4) 13 1_556
K3 O2 K2 29.664(12) . 1_556
K1 O2 K2 12.3(2) 9_666 1_556
K1 O2 K2 47.0(2) . 1_556
Ti1 O2 K2 94.06(2) . .
V1 O2 K2 144.33(5) 1_556 .
Ti1 O2 K2 144.33(5) 1_556 .
V1 O2 K2 112.84(4) 13 .
Ti1 O2 K2 112.84(4) 13 .
K3 O2 K2 29.664(12) . .
K1 O2 K2 47.0(2) 9_666 .
K1 O2 K2 12.3(2) . .
K2 O2 K2 59.33(2) 1_556 .
Ti1 O2 K1 150.36(9) . 1_556
V1 O2 K1 85.08(12) 1_556 1_556
Ti1 O2 K1 85.08(12) 1_556 1_556
V1 O2 K1 110.13(6) 13 1_556
Ti1 O2 K1 110.13(6) 13 1_556
K3 O2 K1 39.58(13) . 1_556
K1 O2 K1 22.2(3) 9_666 1_556
K1 O2 K1 56.93(7) . 1_556
K2 O2 K1 9.92(13) 1_556 1_556
K2 O2 K1 69.25(14) . 1_556

loop_
_geom_bond_atom_site_label_1
_geom_bond_atom_site_label_2
_geom_bond_distance
_geom_bond_site_symmetry_2
K1 K2 0.670(10) .
K1 K3 0.814(10) .
K1 K1 1.34(2) 9_665
K1 K1 1.63(2) 9_666
K1 K3 2.155(10) 1_554
K1 K2 2.298(10) 1_556
K1 O2 2.730(3) 9_666
K1 O2 2.730(3) .
K1 O2 2.730(3) 11_566
K1 O2 2.730(3) 3_655
K1 K1 2.9684(2) 1_556
K1 K1 2.9684(2) 1_554
K2 K1 0.670(10) 9_665
K2 K3 1.48420(10) 1_554
K2 K3 1.48420(10) .
K2 K1 2.298(10) 9_666
K2 K1 2.298(10) 1_554
K2 K2 2.9684(2) 1_556
K2 K2 2.9684(2) 1_554
K2 O2 2.9989(11) 9_666
K2 O2 2.9989(11) 1_554
K2 O2 2.9989(11) 11_566
K2 O2 2.9989(11) 3_654
K3 K1 0.814(10) 9_666
K3 K2 1.48420(10) 1_556
K3 K1 2.155(10) 9_665
K3 K1 2.155(10) 1_556
K3 O2 2.6059(13) 9_666
K3 O2 2.6059(13) .
K3 O2 2.6059(13) 11_566
K3 O2 2.6059(13) 3_655
K3 K3 2.9684(2) 1_556
K3 K3 2.9684(2) 1_554
Ti1 O1 1.9256(13) .
Ti1 O1 1.9746(9) 15_454
Ti1 O1 1.9746(9) 15_455
Ti1 O2 1.9808(9) .
Ti1 O2 1.9808(9) 1_554
Ti1 O2 2.0094(13) 13
Ti1 V1 2.9684(2) 1_556
Ti1 V1 2.9684(2) 1_554
Ti1 Ti1 2.9684(2) 1_556
Ti1 Ti1 2.9684(2) 1_554
Ti1 V1 3.0297(6) 13_554
Ti1 Ti1 3.0297(6) 13_554
O1 V1 1.9745(9) 7
O1 Ti1 1.9745(9) 7
O1 V1 1.9745(9) 7_554
O1 Ti1 1.9745(9) 7_554
O2 V1 1.9808(9) 1_556
O2 Ti1 1.9808(9) 1_556
O2 V1 2.0094(13) 13
O2 Ti1 2.0094(13) 13
O2 K1 2.730(3) 9_666
O2 K2 2.9989(11) 1_556
O2 K1 3.381(7) 1_556
